data_7248555
loop_
_publ_author_name
'Zhang, Xiaokai'
'Li, Zhonghua'
'Han, Rui'
'Lin, Jiawei'
'Li, Maolin'
'Zhou, Jianmin'
'Wu, Songgu'
'Gong, Junbo'

_publ_section_title
;
 Modulation of luminescence properties of cocrystals composed of amino
 substituted dimethyl phthalates and 1,2,4,5-tetracyanobenzene by crystal
 engineering
;
_journal_issue 22
_journal_name_full CrystEngComm
_journal_page_first 2976
_journal_page_last 2988
_journal_paper_doi 10.1039/D4CE00218K
_journal_volume 26
_journal_year 2024
_chemical_formula_moiety '2(C10 H11 N O4), C10 H2 N4'
_chemical_formula_sum 'C30 H24 N6 O8'
_chemical_formula_weight 596.55
_chemical_name_systematic 'dimethyl 5-aminoisophthalate, 1,2,4,5-tetracyanobenzene'
_space_group_crystal_system monoclinic
_space_group_IT_number 14
_space_group_name_Hall '-P 2yn'
_space_group_name_H-M_alt 'P 1 21/n 1'
_atom_sites_solution_hydrogens mixed
_atom_sites_solution_primary dual
_audit_creation_date 2023-06-18
_audit_creation_method
;
Olex2 1.5
(compiled 2022.04.07 svn.rca3783a0 for OlexSys, GUI svn.r6498)
;
_audit_update_record
;
2023-12-16 deposited with the CCDC.	2024-04-29 downloaded from the CCDC.
;
_cell_angle_alpha 90
_cell_angle_beta 101.461(3)
_cell_angle_gamma 90
_cell_formula_units_Z 4
_cell_length_a 7.6502(3)
_cell_length_b 22.7523(7)
_cell_length_c 18.2160(5)
_cell_measurement_reflns_used 11656
_cell_measurement_temperature 113.15
_cell_measurement_theta_max 35.5930
_cell_measurement_theta_min 2.1080
_cell_volume 3107.45(18)
_computing_cell_refinement 'CrysAlisPro 1.171.42.49 (Rigaku OD, 2022)'
_computing_data_collection 'CrysAlisPro 1.171.42.49 (Rigaku OD, 2022)'
_computing_data_reduction 'CrysAlisPro 1.171.42.49 (Rigaku OD, 2022)'
_computing_molecular_graphics 'Olex2 1.5 (Dolomanov et al., 2009)'
_computing_publication_material 'Olex2 1.5 (Dolomanov et al., 2009)'
_computing_structure_refinement 'SHELXL 2018/3 (Sheldrick, 2015)'
_computing_structure_solution 'SHELXT 2018/2 (Sheldrick, 2018)'
_diffrn_ambient_temperature 113.15
_diffrn_detector 'CCD plate'
_diffrn_measured_fraction_theta_full 0.999
_diffrn_measured_fraction_theta_max 0.999
_diffrn_measurement_details
;
List of Runs (angles in degrees, time in seconds):

  # Type    Start    End  Width  t~exp~   \w     \q     \k     \f   Frames
#--------------------------------------------------------------------------
  1  \w   -120.00  60.00   0.50    8.00    --  -30.00   0.00 180.00  360
  2  \w   -120.00  60.00   0.50    8.00    --  -30.00   0.00   0.00  360
  3  \w    -66.00  60.00   0.50    8.00    --  -30.00  70.00 180.00  252
  4  \w   -120.00   6.00   0.50    8.00    --  -30.00 -70.00 180.00  252
  5  \w    -66.00  54.00   0.50    8.00    --  -30.00  70.00   0.00  240
  6  \w    -66.00  52.00   0.50    8.00    --  -30.00  70.00  90.00  236
;
_diffrn_measurement_device 'abstract diffractometer'
_diffrn_measurement_device_type 'Rigaku mm007 Saturn 944+'
_diffrn_measurement_method '\w scans'
_diffrn_orient_matrix_type 'CrysAlisPro convention (1999,Acta A55,543-557)'
_diffrn_orient_matrix_UB_11 -0.0354817000
_diffrn_orient_matrix_UB_12 -0.0033278000
_diffrn_orient_matrix_UB_13 -0.0388156000
_diffrn_orient_matrix_UB_21 -0.0297112000
_diffrn_orient_matrix_UB_22 -0.0286662000
_diffrn_orient_matrix_UB_23 0.0066755000
_diffrn_orient_matrix_UB_31 -0.0825012000
_diffrn_orient_matrix_UB_32 0.0117837000
_diffrn_orient_matrix_UB_33 0.0052547000
_diffrn_radiation_monochromator graphite
_diffrn_radiation_probe x-ray
_diffrn_radiation_type 'Mo K\a'
_diffrn_radiation_wavelength 0.71073
_diffrn_reflns_av_R_equivalents 0.0868
_diffrn_reflns_av_unetI/netI 0.0413
_diffrn_reflns_Laue_measured_fraction_full 0.999
_diffrn_reflns_Laue_measured_fraction_max 0.999
_diffrn_reflns_limit_h_max 9
_diffrn_reflns_limit_h_min -9
_diffrn_reflns_limit_k_max 28
_diffrn_reflns_limit_k_min -28
_diffrn_reflns_limit_l_max 22
_diffrn_reflns_limit_l_min -22
_diffrn_reflns_number 49760
_diffrn_reflns_point_group_measured_fraction_full 0.999
_diffrn_reflns_point_group_measured_fraction_max 0.999
_diffrn_reflns_theta_full 25.242
_diffrn_reflns_theta_max 26.372
_diffrn_reflns_theta_min 2.282
_diffrn_source 'fine-focus sealed X-ray tube'
_diffrn_source_type 'Enhance (Mo) X-ray Source'
_exptl_absorpt_coefficient_mu 0.095
_exptl_absorpt_correction_T_max 1.00000
_exptl_absorpt_correction_T_min 0.63921
_exptl_absorpt_correction_type multi-scan
_exptl_absorpt_process_details 'CrysAlisPro 1.171.42.49 (Rigaku Oxford Diffraction, 2022)'
_exptl_crystal_colour orange
_exptl_crystal_density_diffrn 1.275
_exptl_crystal_description block
_exptl_crystal_F_000 1240
_exptl_crystal_preparation Luminescent
_exptl_crystal_size_max 0.22
_exptl_crystal_size_mid 0.19
_exptl_crystal_size_min 0.14
_refine_diff_density_max 0.750
_refine_diff_density_min -0.501
_refine_diff_density_rms 0.098
_refine_ls_extinction_method none
_refine_ls_goodness_of_fit_ref 1.035
_refine_ls_hydrogen_treatment constr
_refine_ls_matrix_type full
_refine_ls_number_parameters 403
_refine_ls_number_reflns 6360
_refine_ls_number_restraints 0
_refine_ls_restrained_S_all 1.035
_refine_ls_R_factor_all 0.1184
_refine_ls_R_factor_gt 0.0891
_refine_ls_shift/su_max 0.000
_refine_ls_shift/su_mean 0.000
_refine_ls_structure_factor_coef Fsqd
_refine_ls_weighting_details 'w=1/[\s^2^(Fo^2^)+(0.1431P)^2^+1.6733P] where P=(Fo^2^+2Fc^2^)/3'
_refine_ls_weighting_scheme calc
_refine_ls_wR_factor_gt 0.2337
_refine_ls_wR_factor_ref 0.2585
_reflns_Friedel_coverage 0.000
_reflns_number_gt 4272
_reflns_number_total 6360
_reflns_threshold_expression 'I > 2\s(I)'
_cod_data_source_file d4ce00218k2.cif
_cod_data_source_block r20230610b_autored
_cod_depositor_comments 'Adding full bibliography for 7248551--7248555.cif.'
_cod_database_code 7248555
_shelx_shelxl_version_number 2018/3
_chemical_oxdiff_formula 'C11 H10 N O'
_shelx_space_group_comment
;
The symmetry employed for this shelxl refinement is uniquely defined
by the following loop, which should always be used as a source of
symmetry information in preference to the above space-group names.
They are only intended as comments.
;
_shelx_estimated_absorpt_t_max 0.987
_shelx_estimated_absorpt_t_min 0.979
_olex2_refinement_description
;
1. Fixed Uiso
 At 1.2 times of:
  All C(H) groups, All N(H,H) groups
 At 1.5 times of:
  All C(H,H,H) groups
2.a Rotating group:
 N1(H1A,H1B), N2(H2A,H2B)
2.b Aromatic/amide H refined with riding coordinates:
 C1(H1), C3(H3), C5(H5), C11(H11), C13(H13), C15(H15), C23(H23), C26(H26)
2.c Idealised Me refined as rotating group:
 C7(H7A,H7B,H7C), C9(H9A,H9B,H9C), C17(H17A,H17B,H17C), C19(H19A,H19B,H19C)
;
_smtbx_masks_void_probe_radius 1.2
_smtbx_masks_void_truncation_radius 1.2
_olex2_submission_special_instructions 'No special instructions were received'
_oxdiff_exptl_absorpt_empirical_details
;
Empirical correction (ABSPACK) includes:
- Absorption correction using spherical harmonics
- Frame scaling
;
_oxdiff_exptl_absorpt_empirical_full_max 4.291
_oxdiff_exptl_absorpt_empirical_full_min 0.452

loop_
_space_group_symop_operation_xyz
'x, y, z'
'-x+1/2, y+1/2, -z+1/2'
'-x, -y, -z'
'x-1/2, -y-1/2, z-1/2'

loop_
_atom_site_label
_atom_site_type_symbol
_atom_site_fract_x
_atom_site_fract_y
_atom_site_fract_z
_atom_site_U_iso_or_equiv
_atom_site_adp_type
_atom_site_occupancy
_atom_site_site_symmetry_order
_atom_site_calc_flag
_atom_site_refinement_flags_posn
_atom_site_refinement_flags_adp
_atom_site_refinement_flags_occupancy
_atom_site_disorder_assembly
_atom_site_disorder_group
O1 O -0.1656(3) 0.92046(9) 0.27096(11) 0.0360(5) Uani 1 1 d . . . . .
O2 O -0.0104(3) 0.83846(9) 0.30576(11) 0.0369(5) Uani 1 1 d . . . . .
O3 O -0.5831(3) 0.92706(9) 0.03234(11) 0.0365(5) Uani 1 1 d . . . . .
O4 O -0.6927(3) 0.84413(10) -0.02467(12) 0.0411(6) Uani 1 1 d . . . . .
N1 N -0.3500(3) 0.68331(11) 0.13533(14) 0.0359(6) Uani 1 1 d . . . . .
H1A H -0.430201 0.668999 0.157589 0.043 Uiso 1 1 d R U . . .
H1B H -0.373005 0.672319 0.089045 0.043 Uiso 1 1 d R U . . .
C1 C -0.3653(3) 0.86785(12) 0.14641(14) 0.0248(6) Uani 1 1 d . . . . .
H1 H -0.370371 0.909472 0.149478 0.030 Uiso 1 1 calc R U . . .
C2 C -0.2466(3) 0.83498(12) 0.19985(14) 0.0255(6) Uani 1 1 d . . . . .
C3 C -0.2394(3) 0.77449(12) 0.19414(15) 0.0262(6) Uani 1 1 d . . . . .
H3 H -0.154789 0.753293 0.229610 0.031 Uiso 1 1 calc R U . . .
C4 C -0.3526(4) 0.74380(12) 0.13786(15) 0.0283(6) Uani 1 1 d . . . . .
C5 C -0.4726(3) 0.77661(13) 0.08477(15) 0.0272(6) Uani 1 1 d . . . . .
H5 H -0.552268 0.756921 0.045896 0.033 Uiso 1 1 calc R U . . .
C6 C -0.4753(3) 0.83722(13) 0.08880(15) 0.0278(6) Uani 1 1 d . . . . .
C7 C -0.0613(4) 0.95002(14) 0.33530(17) 0.0440(8) Uani 1 1 d . . . . .
H7A H 0.065189 0.948538 0.332495 0.066 Uiso 1 1 calc R U . . .
H7B H -0.078918 0.930460 0.381216 0.066 Uiso 1 1 calc R U . . .
H7C H -0.099614 0.991099 0.335798 0.066 Uiso 1 1 calc R U . . .
C8 C -0.1277(3) 0.86387(12) 0.26384(14) 0.0274(6) Uani 1 1 d . . . . .
C9 C -0.6921(4) 0.95911(16) -0.02915(18) 0.0429(8) Uani 1 1 d . . . . .
H9A H -0.651019 0.950523 -0.075666 0.064 Uiso 1 1 calc R U . . .
H9B H -0.681745 1.001382 -0.018877 0.064 Uiso 1 1 calc R U . . .
H9C H -0.816918 0.947054 -0.034403 0.064 Uiso 1 1 calc R U . . .
C10 C -0.5947(4) 0.86845(14) 0.02703(15) 0.0308(6) Uani 1 1 d . . . . .
O5 O -0.0162(2) 0.93284(8) 0.06519(10) 0.0299(5) Uani 1 1 d . . . . .
O6 O 0.1075(3) 0.85045(9) 0.11839(10) 0.0344(5) Uani 1 1 d . . . . .
O7 O -0.4298(2) 0.92829(8) -0.17227(11) 0.0330(5) Uani 1 1 d . . . . .
O8 O -0.5688(3) 0.84508(9) -0.21545(11) 0.0380(5) Uani 1 1 d . . . . .
N2 N -0.2259(3) 0.68905(10) -0.04451(12) 0.0304(6) Uani 1 1 d . . . . .
H2A H -0.202471 0.677251 0.001303 0.036 Uiso 1 1 d R U . . .
H2B H -0.329054 0.676101 -0.066146 0.036 Uiso 1 1 d R U . . .
C11 C -0.2228(3) 0.87357(12) -0.05159(13) 0.0220(5) Uani 1 1 d . . . . .
H11 H -0.220828 0.915280 -0.053734 0.026 Uiso 1 1 calc R U . . .
C12 C -0.1113(3) 0.84340(11) 0.00598(14) 0.0233(6) Uani 1 1 d . . . . .
C13 C -0.1118(3) 0.78252(12) 0.00775(14) 0.0244(6) Uani 1 1 d . . . . .
H13 H -0.031432 0.762617 0.046203 0.029 Uiso 1 1 calc R U . . .
C14 C -0.2281(3) 0.74975(12) -0.04590(14) 0.0255(6) Uani 1 1 d . . . . .
C15 C -0.3434(3) 0.78020(12) -0.10262(14) 0.0239(6) Uani 1 1 d . . . . .
H15 H -0.426094 0.759047 -0.138902 0.029 Uiso 1 1 calc R U . . .
C16 C -0.3375(3) 0.84114(12) -0.10612(14) 0.0232(6) Uani 1 1 d . . . . .
C17 C 0.0894(4) 0.96525(13) 0.12716(16) 0.0352(7) Uani 1 1 d . . . . .
H17A H 0.071063 1.007509 0.118482 0.053 Uiso 1 1 calc R U . . .
H17B H 0.215884 0.955841 0.131000 0.053 Uiso 1 1 calc R U . . .
H17C H 0.052441 0.954272 0.173829 0.053 Uiso 1 1 calc R U . . .
C18 C 0.0050(3) 0.87473(12) 0.06865(14) 0.0242(6) Uani 1 1 d . . . . .
C19 C -0.5359(4) 0.95921(14) -0.23521(18) 0.0434(8) Uani 1 1 d . . . . .
H19A H -0.518962 0.940969 -0.282042 0.065 Uiso 1 1 calc R U . . .
H19B H -0.498301 1.000427 -0.234159 0.065 Uiso 1 1 calc R U . . .
H19C H -0.662096 0.957140 -0.232023 0.065 Uiso 1 1 calc R U . . .
C20 C -0.4578(3) 0.87058(12) -0.16998(15) 0.0265(6) Uani 1 1 d . . . . .
N3 N -0.7079(3) 0.67437(13) -0.04158(16) 0.0465(7) Uani 1 1 d . . . . .
N4 N -1.0824(4) 0.58008(13) -0.16898(19) 0.0541(8) Uani 1 1 d . . . . .
N5 N -1.3863(4) 0.82882(14) -0.37428(17) 0.0506(8) Uani 1 1 d . . . . .
N6 N -1.0160(4) 0.92357(13) -0.23920(18) 0.0546(8) Uani 1 1 d . . . . .
C21 C -0.9298(4) 0.72532(14) -0.14759(16) 0.0331(7) Uani 1 1 d . . . . .
C22 C -1.0613(4) 0.69145(13) -0.19464(17) 0.0329(7) Uani 1 1 d . . . . .
C23 C -1.1792(4) 0.71834(14) -0.25248(16) 0.0362(7) Uani 1 1 d . . . . .
H23 H -1.269485 0.695752 -0.283319 0.043 Uiso 1 1 calc R U . . .
C24 C -1.1661(4) 0.77765(13) -0.26544(16) 0.0315(6) Uani 1 1 d . . . . .
C25 C -1.0341(4) 0.81199(13) -0.21864(16) 0.0335(7) Uani 1 1 d . . . . .
C26 C -0.9163(4) 0.78493(13) -0.16059(16) 0.0330(7) Uani 1 1 d . . . . .
H26 H -0.825952 0.807454 -0.129683 0.040 Uiso 1 1 calc R U . . .
C27 C -0.8066(4) 0.69759(14) -0.08744(18) 0.0391(7) Uani 1 1 d . . . . .
C28 C -1.0746(4) 0.62935(15) -0.18042(18) 0.0419(8) Uani 1 1 d . . . . .
C29 C -1.2881(4) 0.80591(15) -0.32575(19) 0.0408(8) Uani 1 1 d . . . . .
C30 C -1.0240(4) 0.87400(14) -0.23107(17) 0.0353(7) Uani 1 1 d . . . . .

loop_
_atom_site_aniso_label
_atom_site_aniso_U_11
_atom_site_aniso_U_22
_atom_site_aniso_U_33
_atom_site_aniso_U_23
_atom_site_aniso_U_13
_atom_site_aniso_U_12
O1 0.0357(11) 0.0310(11) 0.0348(11) -0.0028(9) -0.0086(9) 0.0040(9)
O2 0.0324(11) 0.0372(12) 0.0348(11) 0.0047(9) -0.0084(9) 0.0039(9)
O3 0.0334(11) 0.0420(13) 0.0302(11) 0.0058(9) -0.0030(8) 0.0071(9)
O4 0.0309(11) 0.0530(14) 0.0339(12) -0.0014(10) -0.0068(9) -0.0025(10)
N1 0.0427(15) 0.0329(14) 0.0332(13) -0.0055(11) 0.0099(11) -0.0081(11)
C1 0.0191(12) 0.0297(14) 0.0250(13) -0.0004(11) 0.0033(10) -0.0002(10)
C2 0.0202(13) 0.0308(15) 0.0245(13) 0.0004(11) 0.0018(10) 0.0022(11)
C3 0.0210(13) 0.0296(15) 0.0284(14) 0.0014(11) 0.0056(10) 0.0029(11)
C4 0.0304(15) 0.0320(15) 0.0244(13) 0.0008(11) 0.0100(11) -0.0018(12)
C5 0.0202(13) 0.0364(16) 0.0256(13) -0.0053(11) 0.0063(10) -0.0054(11)
C6 0.0203(13) 0.0382(16) 0.0250(14) 0.0015(12) 0.0048(10) -0.0002(11)
C7 0.0492(19) 0.0366(17) 0.0369(17) -0.0075(14) -0.0141(14) -0.0010(14)
C8 0.0222(13) 0.0341(16) 0.0240(13) 0.0044(11) 0.0001(11) -0.0005(11)
C9 0.0327(16) 0.052(2) 0.0418(18) 0.0151(15) 0.0019(14) 0.0145(14)
C10 0.0233(14) 0.0456(18) 0.0237(14) -0.0005(12) 0.0047(11) 0.0024(12)
O5 0.0298(10) 0.0273(10) 0.0284(10) -0.0032(8) -0.0045(8) -0.0031(8)
O6 0.0344(11) 0.0376(12) 0.0260(11) 0.0033(8) -0.0067(8) -0.0006(9)
O7 0.0304(10) 0.0276(11) 0.0349(11) 0.0082(8) -0.0080(8) -0.0009(8)
O8 0.0423(12) 0.0332(11) 0.0303(11) 0.0008(9) -0.0127(9) -0.0002(9)
N2 0.0382(14) 0.0213(12) 0.0291(13) 0.0016(9) 0.0006(10) -0.0015(10)
C11 0.0213(13) 0.0197(12) 0.0248(13) 0.0001(10) 0.0041(10) -0.0012(10)
C12 0.0203(12) 0.0278(14) 0.0216(13) 0.0005(10) 0.0039(10) -0.0012(11)
C13 0.0221(13) 0.0281(14) 0.0224(13) 0.0044(10) 0.0034(10) 0.0053(11)
C14 0.0278(14) 0.0251(14) 0.0243(13) -0.0006(10) 0.0069(11) 0.0022(11)
C15 0.0236(13) 0.0278(14) 0.0194(12) -0.0037(10) 0.0024(10) 0.0011(11)
C16 0.0198(12) 0.0284(14) 0.0208(13) 0.0004(10) 0.0025(10) 0.0003(10)
C17 0.0348(16) 0.0355(16) 0.0312(15) -0.0091(12) -0.0034(12) -0.0066(13)
C18 0.0212(13) 0.0298(15) 0.0223(13) -0.0004(11) 0.0063(10) -0.0013(11)
C19 0.0422(18) 0.0371(18) 0.0431(18) 0.0173(14) -0.0104(14) 0.0003(14)
C20 0.0259(13) 0.0273(14) 0.0252(13) 0.0013(11) 0.0026(11) 0.0008(11)
N3 0.0433(16) 0.0439(17) 0.0502(18) -0.0022(13) 0.0043(14) -0.0025(13)
N4 0.0532(18) 0.0391(17) 0.074(2) -0.0145(15) 0.0216(16) -0.0072(14)
N5 0.0424(16) 0.0550(19) 0.0505(18) -0.0082(14) -0.0006(14) -0.0051(14)
N6 0.067(2) 0.0419(18) 0.059(2) -0.0097(15) 0.0217(16) -0.0066(15)
C21 0.0276(14) 0.0440(18) 0.0291(14) -0.0094(13) 0.0088(11) -0.0072(13)
C22 0.0270(14) 0.0337(16) 0.0410(17) -0.0112(13) 0.0143(12) -0.0088(12)
C23 0.0321(15) 0.0446(18) 0.0332(15) -0.0140(13) 0.0095(12) -0.0143(14)
C24 0.0250(14) 0.0389(16) 0.0320(15) -0.0069(13) 0.0093(11) -0.0026(12)
C25 0.0319(15) 0.0385(17) 0.0320(15) -0.0107(13) 0.0109(12) -0.0078(13)
C26 0.0301(15) 0.0404(17) 0.0307(15) -0.0119(13) 0.0114(12) -0.0101(13)
C27 0.0366(17) 0.0410(18) 0.0406(18) -0.0072(14) 0.0097(14) -0.0089(14)
C28 0.0384(17) 0.044(2) 0.0472(19) -0.0143(15) 0.0166(14) -0.0100(15)
C29 0.0408(18) 0.0423(18) 0.0411(18) -0.0114(15) 0.0127(15) -0.0105(15)
C30 0.0367(16) 0.0357(18) 0.0357(16) -0.0070(13) 0.0126(13) -0.0047(13)

loop_
_atom_type_symbol
_atom_type_description
_atom_type_scat_dispersion_real
_atom_type_scat_dispersion_imag
_atom_type_scat_source
C C 0.0033 0.0016 'International Tables Vol C Tables 4.2.6.8 and 6.1.1.4'
H H 0.0000 0.0000 'International Tables Vol C Tables 4.2.6.8 and 6.1.1.4'
N N 0.0061 0.0033 'International Tables Vol C Tables 4.2.6.8 and 6.1.1.4'
O O 0.0106 0.0060 'International Tables Vol C Tables 4.2.6.8 and 6.1.1.4'

loop_
_geom_angle_atom_site_label_1
_geom_angle_atom_site_label_2
_geom_angle_atom_site_label_3
_geom_angle
_geom_angle_site_symmetry_1
_geom_angle_site_symmetry_3
_geom_angle_publ_flag
C8 O1 C7 115.6(2) . . ?
C10 O3 C9 115.1(2) . . ?
H1A N1 H1B 108.9 . . ?
C4 N1 H1A 110.2 . . ?
C4 N1 H1B 108.7 . . ?
C2 C1 H1 121.1 . . ?
C6 C1 H1 121.1 . . ?
C6 C1 C2 117.7(3) . . ?
C1 C2 C8 121.3(2) . . ?
C3 C2 C1 120.5(2) . . ?
C3 C2 C8 118.2(2) . . ?
C2 C3 H3 119.1 . . ?
C2 C3 C4 121.8(2) . . ?
C4 C3 H3 119.1 . . ?
N1 C4 C3 121.0(2) . . ?
N1 C4 C5 121.2(3) . . ?
C3 C4 C5 117.7(3) . . ?
C4 C5 H5 119.8 . . ?
C6 C5 C4 120.5(2) . . ?
C6 C5 H5 119.8 . . ?
C1 C6 C10 121.4(3) . . ?
C5 C6 C1 121.7(2) . . ?
C5 C6 C10 116.9(2) . . ?
O1 C7 H7A 109.5 . . ?
O1 C7 H7B 109.5 . . ?
O1 C7 H7C 109.5 . . ?
H7A C7 H7B 109.5 . . ?
H7A C7 H7C 109.5 . . ?
H7B C7 H7C 109.5 . . ?
O1 C8 C2 113.2(2) . . ?
O2 C8 O1 123.5(2) . . ?
O2 C8 C2 123.3(3) . . ?
O3 C9 H9A 109.5 . . ?
O3 C9 H9B 109.5 . . ?
O3 C9 H9C 109.5 . . ?
H9A C9 H9B 109.5 . . ?
H9A C9 H9C 109.5 . . ?
H9B C9 H9C 109.5 . . ?
O3 C10 C6 113.6(2) . . ?
O4 C10 O3 122.1(3) . . ?
O4 C10 C6 124.2(3) . . ?
C18 O5 C17 115.1(2) . . ?
C20 O7 C19 115.8(2) . . ?
H2A N2 H2B 109.4 . . ?
C14 N2 H2A 109.2 . . ?
C14 N2 H2B 109.1 . . ?
C12 C11 H11 120.7 . . ?
C12 C11 C16 118.6(2) . . ?
C16 C11 H11 120.7 . . ?
C11 C12 C18 121.7(2) . . ?
C13 C12 C11 120.4(2) . . ?
C13 C12 C18 117.8(2) . . ?
C12 C13 H13 119.3 . . ?
C12 C13 C14 121.4(2) . . ?
C14 C13 H13 119.3 . . ?
N2 C14 C13 121.1(2) . . ?
N2 C14 C15 120.8(2) . . ?
C13 C14 C15 118.1(2) . . ?
C14 C15 H15 119.8 . . ?
C16 C15 C14 120.4(2) . . ?
C16 C15 H15 119.8 . . ?
C11 C16 C20 121.3(2) . . ?
C15 C16 C11 121.0(2) . . ?
C15 C16 C20 117.6(2) . . ?
O5 C17 H17A 109.5 . . ?
O5 C17 H17B 109.5 . . ?
O5 C17 H17C 109.5 . . ?
H17A C17 H17B 109.5 . . ?
H17A C17 H17C 109.5 . . ?
H17B C17 H17C 109.5 . . ?
O5 C18 C12 113.1(2) . . ?
O6 C18 O5 123.0(2) . . ?
O6 C18 C12 123.9(3) . . ?
O7 C19 H19A 109.5 . . ?
O7 C19 H19B 109.5 . . ?
O7 C19 H19C 109.5 . . ?
H19A C19 H19B 109.5 . . ?
H19A C19 H19C 109.5 . . ?
H19B C19 H19C 109.5 . . ?
O7 C20 C16 112.9(2) . . ?
O8 C20 O7 123.1(2) . . ?
O8 C20 C16 124.0(3) . . ?
C22 C21 C27 120.1(3) . . ?
C26 C21 C22 119.9(3) . . ?
C26 C21 C27 119.9(3) . . ?
C21 C22 C28 119.5(3) . . ?
C23 C22 C21 119.8(3) . . ?
C23 C22 C28 120.7(3) . . ?
C22 C23 H23 119.9 . . ?
C24 C23 C22 120.3(3) . . ?
C24 C23 H23 119.9 . . ?
C23 C24 C25 120.3(3) . . ?
C23 C24 C29 120.6(3) . . ?
C25 C24 C29 119.1(3) . . ?
C24 C25 C30 120.1(3) . . ?
C26 C25 C24 119.3(3) . . ?
C26 C25 C30 120.6(3) . . ?
C21 C26 C25 120.3(3) . . ?
C21 C26 H26 119.8 . . ?
C25 C26 H26 119.8 . . ?
N3 C27 C21 177.7(4) . . ?
N4 C28 C22 179.0(3) . . ?
N5 C29 C24 179.8(4) . . ?
N6 C30 C25 178.4(3) . . ?

loop_
_geom_bond_atom_site_label_1
_geom_bond_atom_site_label_2
_geom_bond_distance
_geom_bond_site_symmetry_2
_geom_bond_publ_flag
O1 C7 1.446(3) . ?
O1 C8 1.332(3) . ?
O2 C8 1.204(3) . ?
O3 C9 1.453(3) . ?
O3 C10 1.339(4) . ?
O4 C10 1.214(3) . ?
N1 H1A 0.8637 . ?
N1 H1B 0.8633 . ?
N1 C4 1.377(4) . ?
C1 H1 0.9500 . ?
C1 C2 1.407(3) . ?
C1 C6 1.394(4) . ?
C2 C3 1.382(4) . ?
C2 C8 1.482(4) . ?
C3 H3 0.9500 . ?
C3 C4 1.391(4) . ?
C4 C5 1.408(4) . ?
C5 H5 0.9500 . ?
C5 C6 1.381(4) . ?
C6 C10 1.482(4) . ?
C7 H7A 0.9800 . ?
C7 H7B 0.9800 . ?
C7 H7C 0.9800 . ?
C9 H9A 0.9800 . ?
C9 H9B 0.9800 . ?
C9 H9C 0.9800 . ?
O5 C17 1.452(3) . ?
O5 C18 1.332(3) . ?
O6 C18 1.208(3) . ?
O7 C19 1.449(3) . ?
O7 C20 1.332(3) . ?
O8 C20 1.210(3) . ?
N2 H2A 0.8609 . ?
N2 H2B 0.8612 . ?
N2 C14 1.381(3) . ?
C11 H11 0.9500 . ?
C11 C12 1.394(3) . ?
C11 C16 1.398(3) . ?
C12 C13 1.385(4) . ?
C12 C18 1.483(3) . ?
C13 H13 0.9500 . ?
C13 C14 1.399(4) . ?
C14 C15 1.401(3) . ?
C15 H15 0.9500 . ?
C15 C16 1.389(4) . ?
C16 C20 1.491(3) . ?
C17 H17A 0.9800 . ?
C17 H17B 0.9800 . ?
C17 H17C 0.9800 . ?
C19 H19A 0.9800 . ?
C19 H19B 0.9800 . ?
C19 H19C 0.9800 . ?
N3 C27 1.138(4) . ?
N4 C28 1.144(4) . ?
N5 C29 1.163(4) . ?
N6 C30 1.141(4) . ?
C21 C22 1.413(4) . ?
C21 C26 1.384(4) . ?
C21 C27 1.441(4) . ?
C22 C23 1.386(4) . ?
C22 C28 1.444(4) . ?
C23 H23 0.9500 . ?
C23 C24 1.377(4) . ?
C24 C25 1.419(4) . ?
C24 C29 1.444(4) . ?
C25 C26 1.390(4) . ?
C25 C30 1.433(4) . ?
C26 H26 0.9500 . ?

loop_
_geom_torsion_atom_site_label_1
_geom_torsion_atom_site_label_2
_geom_torsion_atom_site_label_3
_geom_torsion_atom_site_label_4
_geom_torsion
_geom_torsion_site_symmetry_1
_geom_torsion_site_symmetry_2
_geom_torsion_site_symmetry_3
_geom_torsion_site_symmetry_4
_geom_torsion_publ_flag
N1 C4 C5 C6 179.0(2) . . . . ?
C1 C2 C3 C4 -2.6(4) . . . . ?
C1 C2 C8 O1 9.9(4) . . . . ?
C1 C2 C8 O2 -171.2(3) . . . . ?
C1 C6 C10 O3 0.9(4) . . . . ?
C1 C6 C10 O4 179.7(3) . . . . ?
C2 C1 C6 C5 1.7(4) . . . . ?
C2 C1 C6 C10 -175.5(2) . . . . ?
C2 C3 C4 N1 -176.5(3) . . . . ?
C2 C3 C4 C5 2.0(4) . . . . ?
C3 C2 C8 O1 -169.6(2) . . . . ?
C3 C2 C8 O2 9.4(4) . . . . ?
C3 C4 C5 C6 0.5(4) . . . . ?
C4 C5 C6 C1 -2.4(4) . . . . ?
C4 C5 C6 C10 174.9(2) . . . . ?
C5 C6 C10 O3 -176.4(2) . . . . ?
C5 C6 C10 O4 2.4(4) . . . . ?
C6 C1 C2 C3 0.8(4) . . . . ?
C6 C1 C2 C8 -178.7(2) . . . . ?
C7 O1 C8 O2 -2.8(4) . . . . ?
C7 O1 C8 C2 176.2(2) . . . . ?
C8 C2 C3 C4 176.8(2) . . . . ?
C9 O3 C10 O4 -1.7(4) . . . . ?
C9 O3 C10 C6 177.2(2) . . . . ?
N2 C14 C15 C16 -176.2(2) . . . . ?
C11 C12 C13 C14 -2.6(4) . . . . ?
C11 C12 C18 O5 3.0(3) . . . . ?
C11 C12 C18 O6 -177.6(2) . . . . ?
C11 C16 C20 O7 6.1(3) . . . . ?
C11 C16 C20 O8 -174.2(3) . . . . ?
C12 C11 C16 C15 1.2(4) . . . . ?
C12 C11 C16 C20 -178.8(2) . . . . ?
C12 C13 C14 N2 178.9(2) . . . . ?
C12 C13 C14 C15 0.9(4) . . . . ?
C13 C12 C18 O5 -174.3(2) . . . . ?
C13 C12 C18 O6 5.0(4) . . . . ?
C13 C14 C15 C16 1.8(4) . . . . ?
C14 C15 C16 C11 -2.9(4) . . . . ?
C14 C15 C16 C20 177.1(2) . . . . ?
C15 C16 C20 O7 -173.9(2) . . . . ?
C15 C16 C20 O8 5.8(4) . . . . ?
C16 C11 C12 C13 1.6(4) . . . . ?
C16 C11 C12 C18 -175.7(2) . . . . ?
C17 O5 C18 O6 -1.9(4) . . . . ?
C17 O5 C18 C12 177.5(2) . . . . ?
C18 C12 C13 C14 174.8(2) . . . . ?
C19 O7 C20 O8 -2.7(4) . . . . ?
C19 O7 C20 C16 176.9(2) . . . . ?
C21 C22 C23 C24 1.6(4) . . . . ?
C22 C21 C26 C25 1.6(4) . . . . ?
C22 C23 C24 C25 -1.4(4) . . . . ?
C22 C23 C24 C29 179.8(3) . . . . ?
C23 C24 C25 C26 1.2(4) . . . . ?
C23 C24 C25 C30 -178.3(3) . . . . ?
C24 C25 C26 C21 -1.3(4) . . . . ?
C26 C21 C22 C23 -1.7(4) . . . . ?
C26 C21 C22 C28 -179.8(3) . . . . ?
C27 C21 C22 C23 -179.9(3) . . . . ?
C27 C21 C22 C28 2.0(4) . . . . ?
C27 C21 C26 C25 179.8(3) . . . . ?
C28 C22 C23 C24 179.7(3) . . . . ?
C29 C24 C25 C26 -179.9(3) . . . . ?
C29 C24 C25 C30 0.5(4) . . . . ?
C30 C25 C26 C21 178.2(3) . . . . ?

loop_
_smtbx_masks_void_nr
_smtbx_masks_void_average_x
_smtbx_masks_void_average_y
_smtbx_masks_void_average_z
_smtbx_masks_void_volume
_smtbx_masks_void_count_electrons
_smtbx_masks_void_content
1 -0.263 0.000 0.500 208.1 46.3 ?
2 -0.319 0.500 0.000 208.1 46.3 ?
